data_4077554
loop_
_publ_author_name
'Reinartz, Stefan'
'White, Peter S.'
'Brookhart, Maurice'
'Templeton, Joseph L.'

_publ_section_title
;
 Acid-Assisted Reductive Elimination as a Route to Platinum(II) Products
 from Platinum(IV) Tris(pyrazolyl)borate Reagents
;
_journal_issue 19
_journal_name_full Organometallics
_journal_page_first 3854
_journal_paper_doi 10.1021/om000440z
_journal_volume 19
_journal_year 2000
_chemical_formula_moiety 'Pt P2 B2 C64 H60 F24 N6 '
_chemical_formula_sum 'C64 H60 B2 F24 N6 P2 Pt'
_chemical_formula_weight 1647.82
_chemical_name_systematic ?
_space_group_IT_number 14
_symmetry_cell_setting monoclinic
_symmetry_space_group_name_Hall '-P 2ybc'
_symmetry_space_group_name_H-M 'P 1 21/c 1'
_cell_angle_alpha 90.0
_cell_angle_beta 93.723(1)
_cell_angle_gamma 90.0
_cell_formula_units_Z 4
_cell_length_a 13.0098(7)
_cell_length_b 27.2034(14)
_cell_length_c 19.7507(10)
_cell_measurement_reflns_used 8192
_cell_measurement_temperature 193
_cell_measurement_theta_max 28.00
_cell_measurement_theta_min 1.50
_cell_volume 6975.2(6)
_computing_cell_refinement 'Bruker SAINT'
_computing_data_collection 'Bruker SMART'
_computing_data_reduction 'Bruker SAINT/NRCVAX DATRD2'
_computing_molecular_graphics NRCVAX
_computing_publication_material 'NRCVAX TABLES Jan 94 Version'
_computing_structure_refinement 'NRCVAX LSTSQ'
_computing_structure_solution 'NRCVAX SOLVER'
_diffrn_ambient_temperature 193
_diffrn_measurement_device 'Bruker SMART'
_diffrn_measurement_method 'Omega scan'
_diffrn_radiation_monochromator graphite
_diffrn_radiation_source 'xray tube'
_diffrn_radiation_type 'Molybdenum K\a'
_diffrn_radiation_wavelength 0.71073
_diffrn_reflns_av_R_equivalents 0.023
_diffrn_reflns_limit_h_max 17
_diffrn_reflns_limit_h_min -17
_diffrn_reflns_limit_k_max 36
_diffrn_reflns_limit_k_min 0
_diffrn_reflns_limit_l_max 26
_diffrn_reflns_limit_l_min 0
_diffrn_reflns_number 176250
_diffrn_reflns_theta_max 28.00
_diffrn_reflns_theta_min 0.00
_exptl_absorpt_coefficient_mu 2.16
_exptl_absorpt_correction_T_max 1.0000
_exptl_absorpt_correction_T_min 1.0000
_exptl_absorpt_correction_type none
_exptl_crystal_density_diffrn 1.569
_exptl_crystal_F_000 3278.49
_exptl_crystal_size_max 0.40
_exptl_crystal_size_mid 0.30
_exptl_crystal_size_min 0.15
_refine_diff_density_max 2.58
_refine_diff_density_min -1.43
_refine_ls_goodness_of_fit_obs 3.18
_refine_ls_matrix_type full
_refine_ls_number_parameters 946
_refine_ls_number_reflns 14251
_refine_ls_R_factor_all 0.048
_refine_ls_R_factor_obs 0.038
_refine_ls_shift/esd_max 0.578
_refine_ls_structure_factor_coef F
_refine_ls_weighting_details 'w = 1/(\s^2^(F)+0.0000F^2^)'
_refine_ls_weighting_scheme calc
_refine_ls_wR_factor_all 0.044
_refine_ls_wR_factor_obs 0.043
_reflns_number_observed 14255
_reflns_number_total 16932
_reflns_observed_criterion 'Inet > 2.5\s(Inet)'
_cod_data_source_file om000440z.cif
_cod_data_source_block c99055
_cod_depositor_comments
;
The following automatic conversions were performed:

'_symmetry_cell_setting' value 'Monoclinic' changed to 'monoclinic'
according to /home/saulius/struct/CIF-dictionaries/cif_core.dic
dictionary named 'cif_core.dic' version 2.4.2 from 2011-04-26.

Automatic conversion script
Id: cif_fix_values 1715 2011-07-08 13:25:40Z adriana 

The following automatic conversions were performed:

'_refine_ls_weighting_scheme' value '1/(\s^2^(F)+0.0000F^2^)' was
changed to 'calc'. New tag '_refine_ls_weighting_details' was
created. The value of the new tag was set to 'w =
1/(\s^2^(F)+0.0000F^2^)'.

Automatic conversion script
Id: cif_fix_values 3143 2015-03-26 13:38:13Z robertas 
;
_cod_original_sg_symbol_H-M 'P 21/c'
_cod_original_formula_sum 'Pt P2 B2 C64 H60 F24 N6 '
_cod_database_code 4077554

loop_
_symmetry_equiv_pos_as_xyz
x,y,z
-x,-y,-z
-x,1/2+y,1/2-z
x,1/2-y,1/2+z

loop_
_atom_site_aniso_label
_atom_site_aniso_U_11
_atom_site_aniso_U_22
_atom_site_aniso_U_33
_atom_site_aniso_U_12
_atom_site_aniso_U_13
_atom_site_aniso_U_23
_atom_site_aniso_type_symbol
Pt1 0.02644(8) 0.02648(7) 0.02758(7) 0.00017(7) 0.00072(5) 0.00178(7) Pt
P1 0.0298(5) 0.0275(5) 0.0341(5) -0.0027(4) 0.0009(4) 0.0013(4) P
P2 0.0362(6) 0.0288(5) 0.0328(5) 0.0040(4) -0.0057(4) -0.0020(4) P
C1 0.0334(23) 0.0405(24) 0.049(3) 0.0072(19) -0.0058(19) -0.0061(19) C
C2 0.058(3) 0.041(3) 0.051(3) -0.0183(22) 0.0014(23) 0.0097(21) C
C3 0.076(4) 0.044(3) 0.0362(24) 0.0172(25) -0.0037(24) -0.0081(20) C
C4 0.046(3) 0.0297(22) 0.067(3) -0.0064(19) -0.0203(23) 0.0008(21) C
C5 0.051(3) 0.0319(21) 0.0275(20) 0.0029(18) 0.0002(18) 0.0024(16) C
C11 0.0309(21) 0.0286(20) 0.0401(22) -0.0030(16) -0.0013(17) -0.0022(17) C
C12 0.0336(24) 0.061(3) 0.052(3) -0.0013(22) 0.0015(21) -0.0109(23) C
C13 0.034(3) 0.068(3) 0.058(3) 0.0040(23) -0.0094(22) -0.012(3) C
C14 0.045(3) 0.064(3) 0.057(3) -0.0031(24) -0.0172(24) -0.009(3) C
C15 0.051(3) 0.084(4) 0.046(3) -0.004(3) 0.0008(24) -0.020(3) C
C16 0.0323(24) 0.063(3) 0.048(3) -0.0021(22) -0.0012(20) -0.0126(23) C
C21 0.0316(21) 0.0361(22) 0.0330(21) 0.0045(17) 0.0005(17) 0.0019(17) C
C22 0.0374(23) 0.0413(23) 0.0415(23) 0.0034(20) -0.0024(18) 0.0014(20) C
C23 0.0334(25) 0.075(3) 0.046(3) -0.0038(23) -0.0083(21) 0.0059(24) C
C24 0.034(3) 0.084(4) 0.055(3) 0.018(3) -0.0048(22) 0.012(3) C
C25 0.045(3) 0.048(3) 0.071(3) 0.0180(23) -0.004(3) 0.010(3) C
C26 0.041(3) 0.0382(24) 0.054(3) 0.0075(20) -0.0017(21) -0.0006(21) C
B30 0.0316(24) 0.0345(24) 0.0257(21) 0.0052(19) 0.0032(18) 0.0015(18) B
N31 0.0278(17) 0.0321(17) 0.0327(17) -0.0047(14) 0.0043(14) 0.0038(13) N
N32 0.0287(17) 0.0248(16) 0.0292(16) -0.0007(13) 0.0021(13) -0.0026(13) N
C33 0.0386(23) 0.0329(21) 0.0286(20) -0.0043(17) 0.0078(17) -0.0042(16) C
C34 0.0367(24) 0.047(3) 0.0355(22) -0.0039(19) 0.0111(18) -0.0063(19) C
C35 0.0282(21) 0.0433(23) 0.0413(23) -0.0004(18) 0.0051(18) 0.0006(19) C
C36 0.049(3) 0.072(3) 0.0272(22) -0.0080(24) 0.0101(20) -0.0069(21) C
C37 0.0304(24) 0.086(4) 0.048(3) 0.0026(24) 0.0043(20) 0.005(3) C
N41 0.0296(17) 0.0258(17) 0.0387(18) -0.0010(13) 0.0002(14) 0.0048(13) N
N42 0.0270(17) 0.0326(18) 0.0278(16) 0.0023(14) 0.0014(13) 0.0042(13) N
C43 0.0219(19) 0.0481(24) 0.0353(21) 0.0003(17) -0.0037(16) 0.0139(18) C
C44 0.0287(22) 0.048(3) 0.048(3) -0.0115(19) -0.0046(19) 0.0170(21) C
C45 0.0306(22) 0.0322(22) 0.0441(24) -0.0029(17) -0.0120(18) 0.0089(18) C
C46 0.0346(25) 0.073(3) 0.0394(24) -0.0009(23) 0.0087(20) 0.0089(23) C
C47 0.054(3) 0.0358(24) 0.061(3) -0.0079(22) -0.0110(24) 0.0036(22) C
N51 0.0503(23) 0.0308(18) 0.0377(19) 0.0031(16) -0.0099(17) -0.0003(15) N
N52 0.0333(18) 0.0289(17) 0.0302(17) 0.0031(14) 0.0017(14) 0.0011(13) N
C53 0.0334(22) 0.0286(20) 0.0393(23) 0.0037(17) 0.0091(18) 0.0035(17) C
C54 0.052(3) 0.0330(23) 0.0437(25) 0.0103(20) 0.0015(21) 0.0108(19) C
C55 0.053(3) 0.043(3) 0.0404(24) 0.0068(21) -0.0101(21) 0.0077(20) C
C56 0.047(3) 0.0339(23) 0.052(3) 0.0002(20) 0.0141(22) -0.0034(20) C
C57 0.088(4) 0.058(3) 0.052(3) 0.008(3) -0.029(3) 0.006(3) C
B60 0.0171(19) 0.0253(20) 0.0212(19) 0.0012(15) 0.0007(15) -0.0008(15) B
C61 0.0146(16) 0.0298(18) 0.0235(17) 0.0007(14) 0.0020(13) -0.0032(14) C
C62 0.0200(18) 0.0328(20) 0.0293(19) 0.0009(15) -0.0011(14) -0.0021(15) C
C63 0.0217(19) 0.0365(21) 0.0367(21) 0.0003(16) 0.0010(16) -0.0113(17) C
C64 0.0263(20) 0.0468(24) 0.0306(21) -0.0034(18) -0.0005(16) -0.0162(18) C
C65 0.0202(19) 0.0468(24) 0.0262(19) -0.0044(17) 0.0002(15) -0.0003(16) C
C66 0.0181(18) 0.0310(19) 0.0278(18) -0.0002(14) 0.0017(14) -0.0001(15) C
C67 0.0348(24) 0.041(3) 0.060(3) -0.0015(20) -0.0029(21) -0.0245(22) C
C68 0.041(3) 0.059(3) 0.0299(20) -0.0094(22) -0.0085(19) 0.0027(20) C
F61 0.168(4) 0.0509(22) 0.236(5) 0.056(3) -0.142(4) -0.062(3) F
F62 0.209(5) 0.0735(25) 0.086(3) 0.057(3) 0.006(3) -0.0345(21) F
F63 0.163(5) 0.0363(19) 0.342(8) 0.0180(24) 0.163(5) 0.003(3) F
F64 0.115(3) 0.0758(22) 0.0664(20) -0.0381(20) -0.0506(20) 0.0350(17) F
F65 0.0924(25) 0.125(3) 0.0251(13) 0.0266(22) -0.0122(14) -0.0078(16) F
F66 0.0365(16) 0.106(3) 0.0568(17) 0.0078(15) -0.0102(13) 0.0288(17) F
C71 0.0194(17) 0.0224(17) 0.0215(16) -0.0007(13) 0.0015(14) -0.0064(13) C
C72 0.0214(18) 0.0265(18) 0.0242(17) 0.0009(14) -0.0015(14) 0.0003(14) C
C73 0.0178(18) 0.0329(19) 0.0314(19) -0.0011(15) 0.0038(14) -0.0027(16) C
C74 0.0293(20) 0.0346(21) 0.0251(18) -0.0029(16) 0.0075(15) -0.0005(15) C
C75 0.0278(19) 0.0288(19) 0.0226(17) 0.0017(15) -0.0001(15) -0.0009(14) C
C76 0.0197(17) 0.0270(18) 0.0234(17) 0.0015(14) 0.0005(14) -0.0037(14) C
C77 0.0249(22) 0.058(3) 0.0461(25) -0.0001(20) 0.0084(19) 0.0109(22) C
C78 0.0387(24) 0.0420(24) 0.0319(21) 0.0022(19) 0.0030(18) 0.0065(19) C
F71 0.0346(15) 0.0694(20) 0.1053(25) 0.0192(14) 0.0206(16) -0.0073(18) F
F72 0.0209(13) 0.113(3) 0.0546(16) 0.0013(14) -0.0043(12) 0.0188(16) F
F73 0.0265(14) 0.0857(21) 0.0698(19) -0.0073(13) 0.0119(13) 0.0282(16) F
F74 0.140(3) 0.0552(19) 0.0592(19) 0.0445(20) -0.0284(20) 0.0015(15) F
F75 0.092(3) 0.221(5) 0.092(3) 0.085(3) 0.0550(22) 0.116(3) F
F76 0.119(3) 0.0807(24) 0.093(3) -0.0227(22) -0.0750(24) 0.0297(20) F
C81 0.0136(16) 0.0277(18) 0.0262(18) 0.0003(14) -0.0021(13) -0.0030(14) C
C82 0.0212(18) 0.0273(18) 0.0272(18) -0.0009(15) -0.0023(14) -0.0014(14) C
C83 0.0263(20) 0.0268(19) 0.0397(22) 0.0050(15) -0.0034(16) -0.0047(16) C
C84 0.0347(23) 0.0253(20) 0.053(3) -0.0017(17) -0.0042(20) 0.0069(18) C
C85 0.0310(21) 0.0370(22) 0.0392(22) -0.0062(18) 0.0016(17) 0.0068(18) C
C86 0.0210(18) 0.0314(20) 0.0307(20) -0.0040(15) 0.0024(15) -0.0005(15) C
C87 0.048(3) 0.0333(24) 0.051(3) 0.0060(21) 0.0012(23) -0.0115(21) C
C88 0.085(4) 0.039(3) 0.052(3) -0.011(3) 0.014(3) 0.0161(23) C
F81 0.090(7) 0.058(4) 0.091(7) -0.010(5) 0.056(5) -0.031(4) F
F82 0.047(4) 0.164(12) 0.116(9) 0.013(6) -0.015(5) -0.110(9) F
F83 0.156(12) 0.068(6) 0.078(5) 0.082(7) 0.015(8) 0.002(5) F
F84 0.340(8) 0.074(3) 0.0485(21) -0.048(4) 0.069(3) 0.0091(19) F
F85 0.088(3) 0.134(3) 0.127(3) -0.004(3) 0.049(3) 0.071(3) F
F86 0.103(3) 0.098(3) 0.094(3) 0.0302(22) 0.0303(22) 0.0658(22) F
F87 0.224(23) 0.074(8) 0.031(4) 0.078(10) 0.018(9) -0.001(5) F
F88 0.033(5) 0.241(21) 0.182(20) 0.039(10) -0.014(8) -0.168(17) F
F89 0.205(16) 0.034(5) 0.106(10) -0.039(8) 0.074(10) -0.043(6) F
C91 0.0187(17) 0.0212(16) 0.0238(16) 0.0006(13) 0.0013(13) 0.0007(14) C
C92 0.0213(18) 0.0276(19) 0.0220(16) 0.0008(14) 0.0025(14) -0.0010(14) C
C93 0.0240(19) 0.0278(19) 0.0266(18) 0.0063(15) 0.0060(14) 0.0021(15) C
C94 0.0164(17) 0.0365(21) 0.0368(20) 0.0049(15) 0.0014(16) 0.0031(16) C
C95 0.0196(18) 0.0326(20) 0.0255(18) -0.0008(15) -0.0024(14) -0.0016(15) C
C96 0.0194(17) 0.0291(18) 0.0232(17) 0.0014(14) 0.0033(14) -0.0035(14) C
C97 0.0282(22) 0.050(3) 0.0375(23) 0.0121(20) 0.0097(18) -0.0008(20) C
C98 0.0281(23) 0.059(3) 0.0425(25) 0.0021(20) -0.0047(19) -0.0136(22) C
F91 0.043(3) 0.099(5) 0.063(4) 0.005(3) 0.014(3) -0.050(4) F
F92 0.121(7) 0.042(3) 0.090(6) 0.008(4) 0.086(5) 0.011(3) F
F93 0.050(3) 0.074(6) 0.056(3) 0.042(3) 0.010(3) -0.007(4) F
F94 0.0278(16) 0.206(4) 0.0790(23) -0.0265(21) 0.0050(15) -0.075(3) F
F95 0.252(6) 0.0614(22) 0.0615(20) 0.031(3) -0.093(3) -0.0056(17) F
F96 0.0392(14) 0.0689(18) 0.0393(14) -0.0037(13) -0.0011(11) -0.0222(13) F
F97 0.35(4) 0.016(5) 0.140(21) 0.028(16) 0.185(22) 0.003(10) F
F98 0.118(13) 0.200(23) 0.023(5) 0.121(15) 0.040(8) 0.039(9) F
F99 0.028(6) 0.34(3) 0.107(12) -0.017(11) 0.027(7) -0.150(16) F

loop_
_atom_site_label
_atom_site_fract_x
_atom_site_fract_y
_atom_site_fract_z
_atom_site_U_iso_or_equiv
_atom_site_thermal_displace_type
_atom_site_type_symbol
Pt1 0.502746(11) 0.716260(5) 0.977435(7) 0.02688(7) Uij Pt
P1 0.51531(8) 0.63475(4) 0.95116(5) 0.0305(5) Uij P
P2 0.47220(8) 0.79891(4) 0.98777(5) 0.0329(5) Uij P
C1 0.6432(3) 0.61252(16) 0.93871(22) 0.0413(22) Uij C
C2 0.4650(4) 0.59148(17) 1.01053(24) 0.050(3) Uij C
C3 0.4351(4) 0.81965(17) 1.07004(22) 0.052(3) Uij C
C4 0.5774(4) 0.84022(15) 0.97036(25) 0.0485(24) Uij C
C5 0.5563(3) 0.73008(14) 0.88344(20) 0.0371(22) Uij C
C11 0.4402(3) 0.62247(14) 0.87242(20) 0.0333(19) Uij C
C12 0.3342(3) 0.62978(18) 0.86977(24) 0.049(3) Uij C
C13 0.2750(4) 0.62565(20) 0.8100(3) 0.054(3) Uij C
C14 0.3201(4) 0.61461(19) 0.7506(3) 0.056(3) Uij C
C15 0.4237(4) 0.60604(21) 0.7528(3) 0.061(3) Uij C
C16 0.4833(3) 0.60992(18) 0.81312(24) 0.048(3) Uij C
C21 0.3681(3) 0.81901(14) 0.92808(20) 0.0336(20) Uij C
C22 0.3133(3) 0.78549(16) 0.88711(22) 0.0403(21) Uij C
C23 0.2349(4) 0.80030(20) 0.84036(24) 0.052(3) Uij C
C24 0.2112(4) 0.85045(22) 0.8351(3) 0.058(3) Uij C
C25 0.2650(4) 0.88397(18) 0.8746(3) 0.055(3) Uij C
C26 0.3426(3) 0.86895(16) 0.92136(24) 0.0447(23) Uij C
B30 0.6310(3) 0.69226(17) 1.12519(21) 0.0305(21) Uij B
N31 0.44976(24) 0.70019(12) 1.07386(16) 0.0307(15) Uij N
N32 0.51283(23) 0.69052(11) 1.13134(15) 0.0276(16) Uij N
C33 0.4513(3) 0.68252(14) 1.18338(19) 0.0331(19) Uij C
C34 0.3508(3) 0.68690(16) 1.15904(21) 0.0392(21) Uij C
C35 0.3521(3) 0.69823(16) 1.09130(21) 0.0375(22) Uij C
C36 0.4888(4) 0.67048(19) 1.25454(21) 0.049(3) Uij C
C37 0.2637(3) 0.70627(20) 1.04081(25) 0.055(3) Uij C
N41 0.65347(24) 0.77407(11) 1.17957(17) 0.0315(17) Uij N
N42 0.67129(23) 0.74421(11) 1.12502(15) 0.0291(15) Uij N
C43 0.7427(3) 0.76555(16) 1.08649(20) 0.0354(20) Uij C
C44 0.7680(3) 0.81043(17) 1.11542(22) 0.0418(22) Uij C
C45 0.7117(3) 0.81418(15) 1.17326(21) 0.0363(21) Uij C
C46 0.7807(3) 0.74215(19) 1.02454(23) 0.049(3) Uij C
C47 0.7094(4) 0.85409(17) 1.22355(25) 0.051(3) Uij C
N51 0.7259(3) 0.69198(12) 1.24254(17) 0.0402(18) Uij N
N52 0.68754(25) 0.66538(11) 1.18818(15) 0.0308(16) Uij N
C53 0.7139(3) 0.61817(14) 1.20028(21) 0.0335(20) Uij C
C54 0.7693(4) 0.61588(15) 1.26235(22) 0.0431(23) Uij C
C55 0.7760(4) 0.66259(17) 1.28810(22) 0.0460(24) Uij C
C56 0.6832(3) 0.57821(16) 1.15237(23) 0.0439(23) Uij C
C57 0.8257(5) 0.68197(20) 1.3522(3) 0.067(3) Uij C
B60 0.9821(3) 0.97946(15) 0.24088(19) 0.0212(19) Uij B
C61 1.0253(3) 1.01018(13) 0.30916(16) 0.0226(17) Uij C
C62 1.0045(3) 1.06013(14) 0.31168(18) 0.0275(18) Uij C
C63 1.0309(3) 1.08895(14) 0.36869(20) 0.0317(19) Uij C
C64 1.0817(3) 1.06809(15) 0.42521(19) 0.0347(20) Uij C
C65 1.1081(3) 1.01898(15) 0.42297(18) 0.0312(20) Uij C
C66 1.0806(3) 0.99078(13) 0.36593(17) 0.0256(18) Uij C
C67 1.0040(3) 1.14203(17) 0.36798(25) 0.0455(25) Uij C
C68 1.1673(4) 0.99624(17) 0.48190(20) 0.0437(23) Uij C
F61 0.9214(4) 1.15276(13) 0.3342(3) 0.158(4) Uij F
F62 0.9909(4) 1.16061(14) 0.42696(20) 0.123(3) Uij F
F63 1.0723(4) 1.16959(13) 0.3458(3) 0.174(5) Uij F
F64 1.1467(3) 0.94923(12) 0.49081(16) 0.0883(22) Uij F
F65 1.1529(3) 1.01810(14) 0.54066(13) 0.0815(22) Uij F
F66 1.26775(21) 0.99827(12) 0.47571(14) 0.0670(18) Uij F
C71 1.0444(3) 1.00211(12) 0.17849(16) 0.0211(16) Uij C
C72 1.1499(3) 0.99300(13) 0.17661(17) 0.0242(16) Uij C
C73 1.2085(3) 1.01312(14) 0.12689(18) 0.0273(18) Uij C
C74 1.1635(3) 1.04289(14) 0.07654(18) 0.0294(18) Uij C
C75 1.0596(3) 1.05255(13) 0.07747(17) 0.0265(17) Uij C
C76 1.0013(3) 1.03267(13) 0.12725(17) 0.0234(17) Uij C
C77 1.3217(3) 1.00182(17) 0.12803(22) 0.0428(24) Uij C
C78 1.0089(3) 1.08506(16) 0.02433(21) 0.0375(22) Uij C
F71 1.33983(20) 0.95805(11) 0.10278(17) 0.0691(20) Uij F
F72 1.36524(19) 1.00265(12) 0.19144(13) 0.0630(18) Uij F
F73 1.37356(18) 1.03471(11) 0.09397(14) 0.0603(16) Uij F
F74 0.9781(3) 1.12631(11) 0.04753(16) 0.0862(22) Uij F
F75 1.0656(3) 1.09524(18) -0.02503(19) 0.133(3) Uij F
F76 0.9239(3) 1.06624(13) -0.00453(18) 0.101(3) Uij F
C81 0.99794(25) 0.92001(13) 0.24908(17) 0.0226(16) Uij C
C82 1.0343(3) 0.88958(13) 0.19845(18) 0.0254(17) Uij C
C83 1.0402(3) 0.83903(13) 0.20615(20) 0.0311(18) Uij C
C84 1.0110(3) 0.81637(14) 0.26441(22) 0.0381(22) Uij C
C85 0.9745(3) 0.84574(15) 0.31480(21) 0.0358(20) Uij C
C86 0.9667(3) 0.89607(14) 0.30687(19) 0.0277(18) Uij C
C87 1.0819(4) 0.80814(16) 0.15060(24) 0.044(3) Uij C
C88 0.9409(5) 0.82285(18) 0.3792(3) 0.058(3) Uij C
F81 1.1486(12) 0.8321(3) 0.1136(7) 0.078(5) Uij F
F82 1.0153(6) 0.7937(8) 0.1047(8) 0.110(8) Uij F
F83 1.1352(15) 0.7703(5) 0.1727(5) 0.100(7) Uij F
F84 0.9356(5) 0.85153(14) 0.42823(18) 0.152(5) Uij F
F85 0.8421(3) 0.80685(17) 0.37009(22) 0.115(3) Uij F
F86 0.9889(3) 0.78304(14) 0.39658(19) 0.097(3) Uij F
F87 1.0539(23) 0.8239(6) 0.0936(5) 0.109(13) Uij F
F88 1.1771(8) 0.8050(12) 0.1567(13) 0.153(15) Uij F
F89 1.0455(21) 0.7637(4) 0.1523(10) 0.112(10) Uij F
C91 0.8577(3) 0.98713(12) 0.22946(16) 0.0212(16) Uij C
C92 0.7961(3) 1.00539(13) 0.27933(16) 0.0236(17) Uij C
C93 0.6900(3) 1.01007(13) 0.26831(17) 0.0259(17) Uij C
C94 0.6404(3) 0.99667(14) 0.20789(19) 0.0299(18) Uij C
C95 0.6992(3) 0.97749(14) 0.15773(17) 0.0261(18) Uij C
C96 0.8051(3) 0.97271(13) 0.16868(17) 0.0238(16) Uij C
C97 0.6289(3) 1.03091(17) 0.32342(21) 0.0383(23) Uij C
C98 0.6471(3) 0.96364(18) 0.09074(22) 0.0435(24) Uij C
F91 0.6871(4) 1.0601(4) 0.3673(4) 0.068(4) Uij F
F92 0.5871(9) 0.99930(20) 0.3606(5) 0.081(5) Uij F
F93 0.5574(6) 1.0610(3) 0.3011(4) 0.060(4) Uij F
F94 0.55625(21) 0.94282(17) 0.09695(17) 0.104(3) Uij F
F95 0.6334(4) 1.00044(12) 0.05060(17) 0.129(3) Uij F
F96 0.69861(19) 0.93031(10) 0.05761(12) 0.0493(14) Uij F
F97 0.623(3) 1.0733(5) 0.3237(13) 0.161(22) Uij F
F98 0.6524(18) 1.0127(11) 0.3798(6) 0.112(14) Uij F
F99 0.5281(9) 1.0162(14) 0.3126(11) 0.156(17) Uij F
H1a 0.675 0.634 0.907 0.0509 Uiso H
H1b 0.683 0.613 0.981 0.0509 Uiso H
H1c 0.640 0.580 0.921 0.0509 Uiso H
H2a 0.396 0.601 1.020 0.0600 Uiso H
H2b 0.465 0.559 0.992 0.0600 Uiso H
H2c 0.508 0.592 1.052 0.0600 Uiso H
H3a 0.379 0.800 1.084 0.0621 Uiso H
H3b 0.493 0.816 1.103 0.0621 Uiso H
H3c 0.415 0.854 1.067 0.0621 Uiso H
H4a 0.602 0.832 0.927 0.0574 Uiso H
H4b 0.554 0.874 0.970 0.0574 Uiso H
H4c 0.632 0.836 1.005 0.0574 Uiso H
H5a 0.554 0.765 0.875 0.0470 Uiso H
H5b 0.626 0.719 0.883 0.0470 Uiso H
H5c 0.514 0.713 0.849 0.0470 Uiso H
H12 0.302 0.638 0.911 0.0590 Uiso H
H13 0.202 0.630 0.810 0.0634 Uiso H
H14 0.279 0.613 0.708 0.0650 Uiso H
H15 0.455 0.598 0.712 0.0705 Uiso H
H16 0.556 0.603 0.814 0.0580 Uiso H
H22 0.331 0.751 0.891 0.0501 Uiso H
H23 0.197 0.777 0.813 0.0614 Uiso H
H24 0.158 0.861 0.803 0.0676 Uiso H
H25 0.248 0.918 0.870 0.0649 Uiso H
H26 0.379 0.893 0.950 0.0545 Uiso H
H30 0.648 0.676 1.084 0.0406 Uiso H
H34 0.291 0.683 1.184 0.0496 Uiso H
H36a 0.432 0.666 1.282 0.0594 Uiso H
H36b 0.528 0.641 1.255 0.0594 Uiso H
H36c 0.531 0.697 1.272 0.0594 Uiso H
H37a 0.200 0.704 1.063 0.0650 Uiso H
H37b 0.269 0.738 1.021 0.0650 Uiso H
H37c 0.265 0.682 1.006 0.0650 Uiso H
H44 0.815 0.834 1.099 0.0515 Uiso H
H46a 0.830 0.763 1.005 0.0589 Uiso H
H46b 0.813 0.711 1.037 0.0589 Uiso H
H46c 0.724 0.736 0.992 0.0589 Uiso H
H47a 0.755 0.880 1.212 0.0604 Uiso H
H47b 0.641 0.867 1.224 0.0604 Uiso H
H47c 0.731 0.841 1.267 0.0604 Uiso H
H54 0.798 0.587 1.284 0.0531 Uiso H
H56a 0.709 0.547 1.170 0.0544 Uiso H
H56b 0.609 0.577 1.147 0.0544 Uiso H
H56c 0.711 0.585 1.109 0.0544 Uiso H
H57a 0.858 0.656 1.378 0.0759 Uiso H
H57b 0.877 0.706 1.342 0.0759 Uiso H
H57c 0.774 0.697 1.378 0.0759 Uiso H
H62 0.970 1.076 0.273 0.0374 Uiso H
H64 1.099 1.087 0.465 0.0446 Uiso H
H66 1.101 0.957 0.366 0.0356 Uiso H
H72 1.183 0.972 0.211 0.0340 Uiso H
H74 1.204 1.056 0.042 0.0397 Uiso H
H76 0.929 1.040 0.127 0.0333 Uiso H
H82 1.056 0.904 0.157 0.0353 Uiso H
H84 1.016 0.781 0.270 0.0478 Uiso H
H86 0.940 0.915 0.342 0.0377 Uiso H
H92 0.828 1.015 0.323 0.0336 Uiso H
H94 0.567 1.000 0.200 0.0399 Uiso H
H96 0.844 0.959 0.133 0.0339 Uiso H
H51 0.718 0.727 1.248 0.0496 Uiso H

loop_
_atom_type_symbol
_atom_type_scat_dispersion_real
_atom_type_scat_dispersion_imag
_atom_type_scat_source
Pt -1.703 8.391 'International Tables Vol. IV Table 2.2B'
P 0.102 0.094 'International Tables Vol. IV Table 2.2B'
B 0.001 0.001 'International Tables Vol. IV Table 2.2B'
C 0.003 0.002 'International Tables Vol. IV Table 2.2B'
H 0.000 0.000 'International Tables Vol. IV Table 2.2B'
F 0.017 0.010 'International Tables Vol. IV Table 2.2B'
N 0.006 0.003 'International Tables Vol. IV Table 2.2B'

loop_
_geom_angle_atom_site_label_1
_geom_angle_atom_site_label_2
_geom_angle_atom_site_label_3
_geom_angle
P(1) Pt(1) P(2) 170.46(4)
P(1) Pt(1) C(5) 86.50(11)
P(1) Pt(1) N(31) 92.08(9)
P(2) Pt(1) C(5) 88.40(11)
P(2) Pt(1) N(31) 93.09(9)
C(5) Pt(1) N(31) 178.44(14)
Pt(1) P(1) C(1) 115.91(14)
Pt(1) P(1) C(2) 116.66(16)
Pt(1) P(1) C(11) 109.32(13)
C(1) P(1) C(2) 104.23(22)
C(1) P(1) C(11) 105.79(19)
C(2) P(1) C(11) 103.75(20)
Pt(1) P(2) C(3) 116.23(16)
Pt(1) P(2) C(4) 116.84(16)
Pt(1) P(2) C(21) 111.26(13)
C(3) P(2) C(4) 102.93(23)
C(3) P(2) C(21) 104.86(20)
C(4) P(2) C(21) 103.23(19)
P(1) C(11) C(12) 118.9(3)
P(1) C(11) C(16) 123.4(3)
C(12) C(11) C(16) 117.5(4)
C(11) C(12) C(13) 121.4(4)
C(12) C(13) C(14) 120.3(4)
C(13) C(14) C(15) 118.9(4)
C(14) C(15) C(16) 120.8(5)
C(11) C(16) C(15) 121.1(4)
P(2) C(21) C(22) 120.9(3)
P(2) C(21) C(26) 120.9(3)
C(22) C(21) C(26) 118.2(4)
C(21) C(22) C(23) 121.6(4)
C(22) C(23) C(24) 118.7(4)
C(23) C(24) C(25) 120.4(4)
C(24) C(25) C(26) 120.6(4)
C(21) C(26) C(25) 120.4(4)
N(32) B(30) N(42) 112.0(3)
N(32) B(30) N(52) 109.7(3)
N(42) B(30) N(52) 106.9(3)
Pt(1) N(31) N(32) 124.66(23)
Pt(1) N(31) C(35) 127.7(3)
N(32) N(31) C(35) 107.7(3)
B(30) N(32) N(31) 117.9(3)
B(30) N(32) C(33) 134.3(3)
N(31) N(32) C(33) 107.7(3)
N(32) C(33) C(34) 108.4(3)
N(32) C(33) C(36) 125.0(4)
C(34) C(33) C(36) 126.6(4)
C(33) C(34) C(35) 106.8(4)
N(31) C(35) C(34) 109.3(4)
N(31) C(35) C(37) 121.8(4)
C(34) C(35) C(37) 128.9(4)
N(42) N(41) C(45) 106.4(3)
B(30) N(42) N(41) 118.3(3)
B(30) N(42) C(43) 130.4(3)
N(41) N(42) C(43) 109.8(3)
N(42) C(43) C(44) 107.3(4)
N(42) C(43) C(46) 123.3(4)
C(44) C(43) C(46) 129.4(4)
C(43) C(44) C(45) 106.2(4)
N(41) C(45) C(44) 110.2(4)
N(41) C(45) C(47) 120.1(4)
C(44) C(45) C(47) 129.6(4)
N(52) N(51) C(55) 110.4(3)
B(30) N(52) N(51) 120.1(3)
B(30) N(52) C(53) 132.9(3)
N(51) N(52) C(53) 106.9(3)
N(52) C(53) C(54) 108.2(4)
N(52) C(53) C(56) 122.2(4)
C(54) C(53) C(56) 129.6(4)
C(53) C(54) C(55) 107.7(4)
N(51) C(55) C(54) 106.7(4)
N(51) C(55) C(57) 121.9(4)
C(54) C(55) C(57) 131.4(4)
C(61) B(60) C(71) 105.4(3)
C(61) B(60) C(81) 112.6(3)
C(61) B(60) C(91) 109.2(3)
C(71) B(60) C(81) 112.4(3)
C(71) B(60) C(91) 112.5(3)
C(81) B(60) C(91) 104.9(3)
B(60) C(61) C(62) 117.9(3)
B(60) C(61) C(66) 126.5(3)
C(62) C(61) C(66) 115.7(3)
C(61) C(62) C(63) 122.7(3)
C(62) C(63) C(64) 120.0(4)
C(62) C(63) C(67) 119.5(4)
C(64) C(63) C(67) 120.5(3)
C(63) C(64) C(65) 118.6(3)
C(64) C(65) C(66) 120.5(3)
C(64) C(65) C(68) 119.6(3)
C(66) C(65) C(68) 119.8(4)
C(61) C(66) C(65) 122.3(3)
C(63) C(67) F(61) 115.0(4)
C(63) C(67) F(62) 114.6(4)
C(63) C(67) F(63) 114.2(4)
F(61) C(67) F(62) 103.2(4)
F(61) C(67) F(63) 105.9(6)
F(62) C(67) F(63) 102.6(5)
C(65) C(68) F(64) 114.0(3)
C(65) C(68) F(65) 113.7(4)
C(65) C(68) F(66) 112.0(3)
F(64) C(68) F(65) 106.0(4)
F(64) C(68) F(66) 105.3(4)
F(65) C(68) F(66) 105.0(3)
C(67) F(61) F(62) 38.9(3)
C(67) F(61) F(63) 37.1(3)
F(62) F(61) F(63) 59.5(3)
C(67) F(62) F(61) 37.9(3)
C(67) F(62) F(63) 38.2(3)
F(61) F(62) F(63) 60.6(3)
C(67) F(63) F(61) 37.1(3)
C(67) F(63) F(62) 39.2(3)
F(61) F(63) F(62) 59.90(25)
C(68) F(64) F(65) 37.12(22)
C(68) F(64) F(66) 37.36(24)
F(65) F(64) F(66) 59.81(15)
C(68) F(65) F(64) 36.88(24)
C(68) F(65) F(66) 37.38(23)
F(64) F(65) F(66) 59.73(16)
C(68) F(66) F(64) 37.35(25)
C(68) F(66) F(65) 37.62(22)
F(64) F(66) F(65) 60.46(17)
B(60) C(71) C(72) 119.2(3)
B(60) C(71) C(76) 125.0(3)
C(72) C(71) C(76) 115.7(3)
C(71) C(72) C(73) 122.1(3)
C(72) C(73) C(74) 120.7(3)
C(72) C(73) C(77) 119.3(3)
C(74) C(73) C(77) 120.0(3)
C(73) C(74) C(75) 118.2(3)
C(74) C(75) C(76) 121.0(3)
C(74) C(75) C(78) 119.5(3)
C(76) C(75) C(78) 119.5(3)
C(71) C(76) C(75) 122.1(3)
C(73) C(77) F(71) 112.3(4)
C(73) C(77) F(72) 111.4(3)
C(73) C(77) F(73) 112.6(4)
F(71) C(77) F(72) 107.1(4)
F(71) C(77) F(73) 107.9(4)
F(72) C(77) F(73) 105.3(4)
C(75) C(78) F(74) 113.6(3)
C(75) C(78) F(75) 114.3(4)
C(75) C(78) F(76) 113.2(3)
F(74) C(78) F(75) 106.8(4)
F(74) C(78) F(76) 102.7(4)
F(75) C(78) F(76) 105.2(4)
C(77) F(71) F(72) 36.84(23)
C(77) F(71) F(73) 36.24(21)
F(72) F(71) F(73) 59.48(14)
C(77) F(72) F(71) 36.11(23)
C(77) F(72) F(73) 37.18(21)
F(71) F(72) F(73) 60.31(14)
C(77) F(73) F(71) 35.88(23)
C(77) F(73) F(72) 37.55(22)
F(71) F(73) F(72) 60.21(14)
C(78) F(74) F(75) 36.67(24)
C(78) F(74) F(76) 39.14(24)
F(75) F(74) F(76) 60.62(22)
C(78) F(75) F(74) 36.55(25)
C(78) F(75) F(76) 37.83(25)
F(74) F(75) F(76) 58.84(18)
C(78) F(76) F(74) 38.12(23)
C(78) F(76) F(75) 36.97(24)
F(74) F(76) F(75) 60.54(21)
B(60) C(81) C(82) 123.9(3)
B(60) C(81) C(86) 120.0(3)
C(82) C(81) C(86) 115.9(3)
C(81) C(82) C(83) 121.8(3)
C(82) C(83) C(84) 121.2(4)
C(82) C(83) C(87) 119.5(4)
C(84) C(83) C(87) 119.2(4)
C(83) C(84) C(85) 117.9(3)
C(84) C(85) C(86) 121.1(4)
C(84) C(85) C(88) 120.0(4)
C(86) C(85) C(88) 118.9(4)
C(81) C(86) C(85) 122.1(3)
C(83) C(87) F(81) 113.6(4)
C(83) C(87) F(82) 115.4(5)
C(83) C(87) F(83) 113.9(5)
C(83) C(87) F(87) 111.7(6)
C(83) C(87) F(88) 111.8(6)
C(83) C(87) F(89) 110.6(6)
F(81) C(87) F(82) 101.3(12)
F(81) C(87) F(83) 102.6(11)
F(81) C(87) F(87) 59.9(17)
F(81) C(87) F(88) 53.7(21)
F(81) C(87) F(89) 135.8(7)
F(82) C(87) F(83) 108.5(13)
F(82) C(87) F(87) 46.6(18)
F(82) C(87) F(88) 132.5(8)
F(82) C(87) F(89) 60.0(17)
F(83) C(87) F(87) 134.3(7)
F(83) C(87) F(88) 53.5(21)
F(83) C(87) F(89) 56.1(17)
F(87) C(87) F(88) 110.2(22)
F(87) C(87) F(89) 105.0(17)
F(88) C(87) F(89) 107.2(21)
C(85) C(88) F(84) 115.5(4)
C(85) C(88) F(85) 110.2(4)
C(85) C(88) F(86) 114.4(5)
F(84) C(88) F(85) 101.7(5)
F(84) C(88) F(86) 111.6(5)
F(85) C(88) F(86) 101.8(4)
C(87) F(81) F(82) 38.2(7)
C(87) F(81) F(83) 38.0(6)
C(87) F(81) F(87) 56.1(8)
C(87) F(81) F(88) 58.8(10)
F(82) F(81) F(83) 61.5(9)
F(82) F(81) F(87) 24.0(9)
F(82) F(81) F(88) 88.1(12)
F(83) F(81) F(87) 85.2(9)
F(83) F(81) F(88) 26.7(12)
F(87) F(81) F(88) 111.4(13)
C(87) F(82) F(81) 40.5(7)
C(87) F(82) F(83) 36.1(7)
C(87) F(82) F(87) 64.7(12)
C(87) F(82) F(89) 61.0(10)
F(81) F(82) F(83) 60.1(7)
F(81) F(82) F(87) 31.8(13)
F(81) F(82) F(89) 92.6(11)
F(83) F(82) F(87) 91.6(14)
F(83) F(82) F(89) 32.7(11)
F(87) F(82) F(89) 123.4(16)
C(87) F(83) F(81) 39.4(6)
C(87) F(83) F(82) 35.3(7)
C(87) F(83) F(88) 60.6(10)
C(87) F(83) F(89) 62.0(10)
F(81) F(83) F(82) 58.3(8)
F(81) F(83) F(88) 27.3(12)
F(81) F(83) F(89) 92.8(10)
F(82) F(83) F(88) 85.5(13)
F(82) F(83) F(89) 34.6(11)
F(88) F(83) F(89) 119.6(15)
C(88) F(84) F(85) 41.1(3)
C(88) F(84) F(86) 34.7(3)
F(85) F(84) F(86) 59.70(20)
C(88) F(85) F(84) 37.2(3)
C(88) F(85) F(86) 37.8(3)
F(84) F(85) F(86) 61.94(25)
C(88) F(86) F(84) 33.6(3)
C(88) F(86) F(85) 40.4(3)
F(84) F(86) F(85) 58.36(24)
C(87) F(87) F(81) 64.0(12)
C(87) F(87) F(82) 68.7(11)
C(87) F(87) F(88) 34.9(12)
C(87) F(87) F(89) 38.6(9)
F(81) F(87) F(82) 124.2(14)
F(81) F(87) F(88) 32.4(12)
F(81) F(87) F(89) 92.9(12)
F(82) F(87) F(88) 92.6(15)
F(82) F(87) F(89) 32.2(12)
F(88) F(87) F(89) 60.7(14)
C(87) F(88) F(81) 67.5(13)
C(87) F(88) F(83) 65.9(14)
C(87) F(88) F(87) 34.9(11)
C(87) F(88) F(89) 37.4(11)
F(81) F(88) F(83) 126.0(13)
F(81) F(88) F(87) 36.2(10)
F(81) F(88) F(89) 95.2(11)
F(83) F(88) F(87) 90.3(12)
F(83) F(88) F(89) 31.3(11)
F(87) F(88) F(89) 59.2(11)
C(87) F(89) F(82) 59.0(9)
C(87) F(89) F(83) 61.9(10)
C(87) F(89) F(87) 36.4(9)
C(87) F(89) F(88) 35.4(10)
F(82) F(89) F(83) 112.7(11)
F(82) F(89) F(87) 24.3(10)
F(82) F(89) F(88) 84.1(13)
F(83) F(89) F(87) 89.0(11)
F(83) F(89) F(88) 29.1(12)
F(87) F(89) F(88) 60.1(13)
B(60) C(91) C(92) 123.7(3)
B(60) C(91) C(96) 120.5(3)
C(92) C(91) C(96) 115.6(3)
C(91) C(92) C(93) 122.0(3)
C(92) C(93) C(94) 121.3(3)
C(92) C(93) C(97) 119.3(3)
C(94) C(93) C(97) 119.4(3)
C(93) C(94) C(95) 118.1(3)
C(94) C(95) C(96) 120.7(3)
C(94) C(95) C(98) 119.1(3)
C(96) C(95) C(98) 120.2(3)
C(91) C(96) C(95) 122.2(3)
C(93) C(97) F(91) 112.4(4)
C(93) C(97) F(92) 115.4(4)
C(93) C(97) F(93) 113.2(5)
C(93) C(97) F(97) 115.0(8)
C(93) C(97) F(98) 112.9(7)
C(93) C(97) F(99) 108.8(6)
F(91) C(97) F(92) 105.4(8)
F(91) C(97) F(93) 101.8(6)
F(91) C(97) F(97) 57.0(23)
F(91) C(97) F(98) 64.4(17)
F(91) C(97) F(99) 138.7(6)
F(92) C(97) F(93) 107.4(7)
F(92) C(97) F(97) 129.5(9)
F(92) C(97) F(98) 45.7(17)
F(92) C(97) F(99) 57.0(18)
F(93) C(97) F(97) 47.2(24)
F(93) C(97) F(98) 133.6(7)
F(93) C(97) F(99) 58.2(18)
F(97) C(97) F(98) 114.1(21)
F(97) C(97) F(99) 102(3)
F(98) C(97) F(99) 101.6(21)
C(95) C(98) F(94) 112.5(4)
C(95) C(98) F(95) 112.8(4)
C(95) C(98) F(96) 113.2(3)
F(94) C(98) F(95) 107.7(4)
F(94) C(98) F(96) 103.7(4)
F(95) C(98) F(96) 106.4(4)
C(97) F(91) F(92) 35.8(4)
C(97) F(91) F(93) 37.8(3)
C(97) F(91) F(97) 52.7(10)
C(97) F(91) F(98) 53.3(8)
F(92) F(91) F(93) 59.6(4)
F(92) F(91) F(97) 78.0(12)
F(92) F(91) F(98) 22.7(8)
F(93) F(91) F(97) 18.4(12)
F(93) F(91) F(98) 82.1(8)
F(97) F(91) F(98) 100.5(14)
C(97) F(92) F(91) 38.8(4)
C(97) F(92) F(93) 36.6(4)
C(97) F(92) F(97) 23.9(4)
C(97) F(92) F(98) 65.2(11)
C(97) F(92) F(99) 65.4(13)
F(91) F(92) F(93) 59.4(4)
F(91) F(92) F(97) 32.8(13)
F(91) F(92) F(98) 33.3(13)
F(91) F(92) F(99) 96.0(15)
F(93) F(92) F(97) 26.6(13)
F(93) F(92) F(98) 92.5(13)
F(93) F(92) F(99) 36.8(15)
F(97) F(92) F(98) 66.0(17)
F(97) F(92) F(99) 63.2(19)
F(98) F(92) F(99) 128.6(18)
C(97) F(93) F(91) 40.3(4)
C(97) F(93) F(92) 36.0(4)
C(97) F(93) F(97) 59.0(10)
C(97) F(93) F(99) 63.9(10)
F(91) F(93) F(92) 61.0(5)
F(91) F(93) F(97) 22.9(10)
F(91) F(93) F(99) 96.5(11)
F(92) F(93) F(97) 83.9(11)
F(92) F(93) F(99) 35.7(10)
F(97) F(93) F(99) 119.2(15)
C(98) F(94) F(95) 35.5(3)
C(98) F(94) F(96) 38.20(22)
F(95) F(94) F(96) 59.86(18)
C(98) F(95) F(94) 36.8(3)
C(98) F(95) F(96) 37.49(23)
F(94) F(95) F(96) 59.58(15)
C(98) F(96) F(94) 38.12(23)
C(98) F(96) F(95) 36.1(3)
F(94) F(96) F(95) 60.56(22)
C(97) F(97) F(91) 70.3(16)
C(97) F(97) F(92) 26.6(5)
C(97) F(97) F(93) 73.8(18)
C(97) F(97) F(98) 34.2(11)
C(97) F(97) F(99) 42.5(16)
F(91) F(97) F(92) 69.2(8)
F(91) F(97) F(93) 138.6(14)
F(91) F(97) F(98) 43.0(11)
F(91) F(97) F(99) 103.9(13)
F(92) F(97) F(93) 69.5(10)
F(92) F(97) F(98) 26.4(10)
F(92) F(97) F(99) 34.8(11)
F(93) F(97) F(98) 95.8(14)
F(93) F(97) F(99) 34.9(13)
F(98) F(97) F(99) 61.0(14)
C(97) F(98) F(91) 62.3(12)
C(97) F(98) F(92) 69.1(11)
C(97) F(98) F(97) 31.7(11)
C(97) F(98) F(99) 41.6(12)
F(91) F(98) F(92) 124.0(12)
F(91) F(98) F(97) 36.6(14)
F(91) F(98) F(99) 95.4(13)
F(92) F(98) F(97) 87.7(15)
F(92) F(98) F(99) 29.3(13)
F(97) F(98) F(99) 58.8(17)
C(97) F(99) F(92) 57.6(8)
C(97) F(99) F(93) 57.9(11)
C(97) F(99) F(97) 34.6(13)
C(97) F(99) F(98) 36.8(10)
F(92) F(99) F(93) 107.6(11)
F(92) F(99) F(97) 82.0(13)
F(92) F(99) F(98) 22.1(10)
F(93) F(99) F(97) 25.8(11)
F(93) F(99) F(98) 86.0(11)
F(97) F(99) F(98) 60.2(14)

loop_
_geom_bond_atom_site_label_1
_geom_bond_atom_site_label_2
_geom_bond_distance
Pt(1) P(1) 2.2855(10)
Pt(1) P(2) 2.2945(10)
Pt(1) C(5) 2.059(4)
Pt(1) N(31) 2.113(3)
P(1) C(1) 1.802(4)
P(1) C(2) 1.814(4)
P(1) C(11) 1.813(4)
P(2) C(3) 1.815(5)
P(2) C(4) 1.820(5)
P(2) C(21) 1.821(4)
C(11) C(12) 1.390(6)
C(11) C(16) 1.374(6)
C(12) C(13) 1.373(7)
C(13) C(14) 1.378(8)
C(14) C(15) 1.366(7)
C(15) C(16) 1.383(7)
C(21) C(22) 1.385(6)
C(21) C(26) 1.403(6)
C(22) C(23) 1.390(6)
C(23) C(24) 1.401(8)
C(24) C(25) 1.364(8)
C(25) C(26) 1.385(6)
B(30) N(32) 1.551(5)
B(30) N(42) 1.507(6)
B(30) N(52) 1.582(5)
N(31) N(32) 1.382(4)
N(31) C(35) 1.339(5)
N(32) C(33) 1.360(5)
C(33) C(34) 1.369(6)
C(33) C(36) 1.494(6)
C(34) C(35) 1.374(6)
C(35) C(37) 1.489(6)
N(41) N(42) 1.381(4)
N(41) C(45) 1.338(5)
N(42) C(43) 1.368(5)
C(43) C(44) 1.379(6)
C(43) C(46) 1.492(6)
C(44) C(45) 1.401(6)
C(45) C(47) 1.473(6)
N(51) N(52) 1.362(5)
N(51) C(55) 1.341(5)
N(52) C(53) 1.347(5)
C(53) C(54) 1.383(6)
C(53) C(56) 1.479(6)
C(54) C(55) 1.369(6)
C(55) C(57) 1.481(7)
B(60) C(61) 1.653(5)
B(60) C(71) 1.638(5)
B(60) C(81) 1.637(5)
B(60) C(91) 1.633(5)
C(61) C(62) 1.387(5)
C(61) C(66) 1.396(5)
C(62) C(63) 1.397(5)
C(63) C(64) 1.381(6)
C(63) C(67) 1.485(6)
C(64) C(65) 1.381(6)
C(65) C(66) 1.390(5)
C(65) C(68) 1.488(6)
C(67) F(61) 1.263(6)
C(67) F(62) 1.291(6)
C(67) F(63) 1.262(6)
C(68) F(64) 1.321(6)
C(68) F(65) 1.328(5)
C(68) F(66) 1.321(5)
F(61) F(62) 2.001(6)
F(61) F(63) 2.015(7)
F(62) F(63) 1.993(7)
F(64) F(65) 2.116(5)
F(64) F(66) 2.100(4)
F(65) F(66) 2.102(4)
C(71) C(72) 1.398(5)
C(71) C(76) 1.399(5)
C(72) C(73) 1.393(5)
C(73) C(74) 1.383(5)
C(73) C(77) 1.502(6)
C(74) C(75) 1.378(5)
C(75) C(76) 1.389(5)
C(75) C(78) 1.493(5)
C(77) F(71) 1.318(6)
C(77) F(72) 1.341(5)
C(77) F(73) 1.330(5)
C(78) F(74) 1.286(5)
C(78) F(75) 1.290(5)
C(78) F(76) 1.315(5)
F(71) F(72) 2.138(4)
F(71) F(73) 2.140(4)
F(72) F(73) 2.123(4)
F(74) F(75) 2.068(5)
F(74) F(76) 2.033(5)
F(75) F(76) 2.070(6)
C(81) C(82) 1.403(5)
C(81) C(86) 1.397(5)
C(82) C(83) 1.385(5)
C(83) C(84) 1.380(6)
C(83) C(87) 1.510(6)
C(84) C(85) 1.384(6)
C(85) C(86) 1.381(6)
C(85) C(88) 1.505(6)
C(87) F(81) 1.340(9)
C(87) F(82) 1.275(8)
C(87) F(83) 1.299(8)
C(87) F(87) 1.237(11)
C(87) F(88) 1.240(11)
C(87) F(89) 1.300(9)
C(88) F(84) 1.250(7)
C(88) F(85) 1.358(7)
C(88) F(86) 1.286(6)
F(81) F(82) 2.023(18)
F(81) F(83) 2.060(16)
F(81) F(87) 1.29(3)
F(81) F(88) 1.17(4)
F(82) F(83) 2.089(20)
F(82) F(87) 0.99(3)
F(82) F(89) 1.29(3)
F(83) F(88) 1.14(4)
F(83) F(89) 1.22(4)
F(84) F(85) 2.023(7)
F(84) F(86) 2.097(6)
F(85) F(86) 2.052(6)
F(87) F(88) 2.03(3)
F(87) F(89) 2.014(23)
F(88) F(89) 2.04(3)
C(91) C(92) 1.400(5)
C(91) C(96) 1.399(5)
C(92) C(93) 1.390(5)
C(93) C(94) 1.369(5)
C(93) C(97) 1.500(5)
C(94) C(95) 1.391(5)
C(95) C(96) 1.387(5)
C(95) C(98) 1.495(5)
C(97) F(91) 1.367(7)
C(97) F(92) 1.275(7)
C(97) F(93) 1.296(7)
C(97) F(97) 1.156(13)
C(97) F(98) 1.239(12)
C(97) F(99) 1.374(13)
C(98) F(94) 1.323(5)
C(98) F(95) 1.282(6)
C(98) F(96) 1.325(5)
F(91) F(92) 2.102(12)
F(91) F(93) 2.068(10)
F(91) F(97) 1.22(4)
F(91) F(98) 1.39(3)
F(92) F(93) 2.072(10)
F(92) F(97) 2.200(15)
F(92) F(98) 0.98(3)
F(92) F(99) 1.27(3)
F(93) F(97) 0.99(5)
F(93) F(99) 1.30(4)
F(94) F(95) 2.103(6)
F(94) F(96) 2.082(4)
F(95) F(96) 2.089(4)
F(97) F(98) 2.01(3)
F(97) F(99) 1.98(4)
F(98) F(99) 2.03(3)
